data_4089134
loop_
_publ_author_name
'Croizat, Pierre'
'Sculfort, Sabrina'
'Welter, Richard'
'Braunstein, Pierre'

_publ_section_title
;
 Hexa- and Octanuclear Heterometallic Clusters with Copper--, Silver--, or
 Gold--Molybdenum Bonds and d10--d10Interactions
;
_journal_issue 23
_journal_name_full Organometallics
_journal_page_first 3949
_journal_paper_doi 10.1021/acs.organomet.6b00745
_journal_volume 35
_journal_year 2016
_chemical_formula_moiety 'C40 H40 Ag4 Mo4 N4 O12'
_chemical_formula_sum 'C40 H40 Ag4 Mo4 N4 O12'
_chemical_formula_weight 1584.00
_space_group_IT_number 15
_space_group_name_Hall '-C 2yc'
_space_group_name_H-M_alt 'C 1 2/c 1'
_symmetry_cell_setting monoclinic
_symmetry_space_group_name_Hall '-C 2yc'
_symmetry_space_group_name_H-M 'C 1 2/c 1'
_atom_sites_solution_hydrogens geom
_atom_sites_solution_primary direct
_atom_sites_solution_secondary difmap
_audit_creation_method SHELXL-97
_cell_angle_alpha 90.00
_cell_angle_beta 97.0680(16)
_cell_angle_gamma 90.00
_cell_formula_units_Z 4
_cell_length_a 12.0140(3)
_cell_length_b 22.4770(7)
_cell_length_c 17.0020(5)
_cell_measurement_reflns_used 6547
_cell_measurement_temperature 173(2)
_cell_measurement_theta_max 30.034
_cell_measurement_theta_min 0.998
_cell_volume 4556.3(2)
_computing_cell_refinement 'Denzo (Nonius B.V., 1998)'
_computing_data_collection 'Collect (Nonius B.V., 1998)'
_computing_data_reduction 'Denzo (Nonius B.V., 1998)'
_computing_molecular_graphics 'PLATON 98 (Spek, 1998)'
_computing_publication_material 'SHELXL-97 (Sheldrick, 1997)'
_computing_structure_refinement 'SHELXL-97 (Sheldrick, 1997)'
_computing_structure_solution 'SHELXS-97 (Sheldrick, 1997)'
_diffrn_ambient_temperature 173(2)
_diffrn_measured_fraction_theta_full 0.999
_diffrn_measured_fraction_theta_max 0.999
_diffrn_measurement_device_type KappaCCD
_diffrn_measurement_method '\p scans'
_diffrn_radiation_monochromator graphite
_diffrn_radiation_source 'fine-focus sealed tube'
_diffrn_radiation_type MoK\a
_diffrn_radiation_wavelength 0.71073
_diffrn_reflns_av_R_equivalents 0.0556
_diffrn_reflns_av_sigmaI/netI 0.0879
_diffrn_reflns_limit_h_max 16
_diffrn_reflns_limit_h_min -16
_diffrn_reflns_limit_k_max 31
_diffrn_reflns_limit_k_min -29
_diffrn_reflns_limit_l_max 23
_diffrn_reflns_limit_l_min -23
_diffrn_reflns_number 11921
_diffrn_reflns_theta_full 30.02
_diffrn_reflns_theta_max 30.02
_diffrn_reflns_theta_min 2.39
_exptl_absorpt_coefficient_mu 2.809
_exptl_absorpt_correction_type none
_exptl_crystal_colour yellow
_exptl_crystal_density_diffrn 2.309
_exptl_crystal_density_method 'not measured'
_exptl_crystal_description prism
_exptl_crystal_F_000 3040
_exptl_crystal_size_max 0.10
_exptl_crystal_size_mid 0.10
_exptl_crystal_size_min 0.08
_refine_diff_density_max 1.724
_refine_diff_density_min -1.273
_refine_diff_density_rms 0.180
_refine_ls_extinction_method none
_refine_ls_goodness_of_fit_ref 1.022
_refine_ls_hydrogen_treatment constr
_refine_ls_matrix_type full
_refine_ls_number_parameters 290
_refine_ls_number_reflns 6641
_refine_ls_number_restraints 0
_refine_ls_restrained_S_all 1.022
_refine_ls_R_factor_all 0.1151
_refine_ls_R_factor_gt 0.0611
_refine_ls_shift/su_max 0.001
_refine_ls_shift/su_mean 0.000
_refine_ls_structure_factor_coef Fsqd
_refine_ls_weighting_details 'calc w=1/[\s^2^(Fo^2^)+(0.0339P)^2^+35.1319P] where P=(Fo^2^+2Fc^2^)/3'
_refine_ls_weighting_scheme calc
_refine_ls_wR_factor_gt 0.1046
_refine_ls_wR_factor_ref 0.1206
_reflns_number_gt 4227
_reflns_number_total 6641
_reflns_threshold_expression >2sigma(I)
_cod_data_source_file om6b00745_si_002.cif
_cod_data_source_block Ag4Mo4
_cod_original_sg_symbol_H-M C2/c
_cod_database_code 4089134

loop_
_symmetry_equiv_pos_as_xyz
'x, y, z'
'-x, y, -z+1/2'
'x+1/2, y+1/2, z'
'-x+1/2, y+1/2, -z+1/2'
'-x, -y, -z'
'x, -y, z-1/2'
'-x+1/2, -y+1/2, -z'
'x+1/2, -y+1/2, z-1/2'

loop_
_atom_site_label
_atom_site_type_symbol
_atom_site_fract_x
_atom_site_fract_y
_atom_site_fract_z
_atom_site_U_iso_or_equiv
_atom_site_adp_type
_atom_site_occupancy
_atom_site_symmetry_multiplicity
_atom_site_calc_flag
_atom_site_refinement_flags
Ag1 Ag 0.0000 0.24981(3) 0.2500 0.04056(19) Uani 1 2 d S
Ag2 Ag 0.16316(4) 0.16470(2) 0.30811(3) 0.03951(14) Uani 1 1 d .
Ag3 Ag 0.0000 0.07440(3) 0.2500 0.03890(18) Uani 1 2 d S
Mo1 Mo 0.23293(4) 0.28318(3) 0.27889(3) 0.03555(15) Uani 1 1 d .
Mo2 Mo 0.15849(4) 0.05568(2) 0.38724(3) 0.03000(14) Uani 1 1 d .
O1 O 0.1448(4) 0.2594(2) 0.4429(3) 0.0549(14) Uani 1 1 d .
O2 O 0.2761(5) 0.1830(3) 0.1576(3) 0.0604(15) Uani 1 1 d .
O3 O 0.4632(5) 0.2477(3) 0.3695(4) 0.086(2) Uani 1 1 d .
O4 O 0.2478(4) 0.0325(3) 0.2233(3) 0.0522(14) Uani 1 1 d .
O5 O -0.0505(5) 0.1320(3) 0.4145(3) 0.078(2) Uani 1 1 d .
O6 O 0.0088(4) -0.0577(2) 0.3761(4) 0.0632(15) Uani 1 1 d .
N1 N 0.2012(5) 0.3388(3) 0.0851(4) 0.0482(15) Uani 1 1 d .
N2 N 0.4518(5) 0.0474(3) 0.4051(4) 0.0491(15) Uani 1 1 d .
C1 C 0.1719(6) 0.2634(3) 0.3800(4) 0.0399(16) Uani 1 1 d .
C2 C 0.2523(6) 0.2159(3) 0.2054(4) 0.0441(17) Uani 1 1 d .
C3 C 0.3771(6) 0.2585(4) 0.3360(5) 0.055(2) Uani 1 1 d .
C4 C 0.3156(6) 0.3599(3) 0.2137(4) 0.0453(17) Uani 1 1 d .
H4 H 0.3887 0.3533 0.1995 0.054 Uiso 1 1 calc .
C5 C 0.2903(8) 0.3800(4) 0.2868(5) 0.059(2) Uani 1 1 d .
H5 H 0.3437 0.3915 0.3300 0.071 Uiso 1 1 calc .
C6 C 0.1747(7) 0.3804(3) 0.2867(4) 0.0508(18) Uani 1 1 d .
H6 H 0.1357 0.3920 0.3295 0.061 Uiso 1 1 calc .
C7 C 0.1256(6) 0.3607(3) 0.2116(5) 0.0486(18) Uani 1 1 d .
H7 H 0.0477 0.3549 0.1958 0.058 Uiso 1 1 calc .
C8 C 0.2130(6) 0.3510(3) 0.1638(4) 0.0455(17) Uani 1 1 d .
C9 C 0.0965(7) 0.3119(4) 0.0508(5) 0.061(2) Uani 1 1 d .
H9A H 0.0954 0.2699 0.0662 0.092 Uiso 1 1 calc .
H9B H 0.0899 0.3150 -0.0071 0.092 Uiso 1 1 calc .
H9C H 0.0335 0.3327 0.0701 0.092 Uiso 1 1 calc .
C10 C 0.3015(8) 0.3220(4) 0.0505(5) 0.065(2) Uani 1 1 d .
H10A H 0.3569 0.3541 0.0586 0.098 Uiso 1 1 calc .
H10B H 0.2820 0.3149 -0.0065 0.098 Uiso 1 1 calc .
H10C H 0.3331 0.2856 0.0759 0.098 Uiso 1 1 calc .
C11 C 0.2081(5) 0.0430(3) 0.2795(4) 0.0350(14) Uani 1 1 d .
C12 C 0.0237(6) 0.1055(4) 0.3969(4) 0.0484(18) Uani 1 1 d .
C13 C 0.0608(5) -0.0146(3) 0.3752(4) 0.0423(16) Uani 1 1 d .
C14 C 0.2956(6) 0.0054(3) 0.4709(4) 0.0481(18) Uani 1 1 d .
H14 H 0.3054 -0.0359 0.4618 0.058 Uiso 1 1 calc .
C15 C 0.2154(6) 0.0311(4) 0.5162(4) 0.056(2) Uani 1 1 d .
H15 H 0.1655 0.0100 0.5454 0.067 Uiso 1 1 calc .
C16 C 0.2234(7) 0.0928(4) 0.5097(4) 0.058(2) Uani 1 1 d .
H16 H 0.1790 0.1209 0.5336 0.069 Uiso 1 1 calc .
C17 C 0.3083(6) 0.1067(3) 0.4617(4) 0.0452(17) Uani 1 1 d .
H17 H 0.3283 0.1454 0.4457 0.054 Uiso 1 1 calc .
C18 C 0.3580(5) 0.0521(3) 0.4421(4) 0.0419(16) Uani 1 1 d .
C19 C 0.4862(7) 0.0985(4) 0.3613(6) 0.068(2) Uani 1 1 d .
H19A H 0.4445 0.0987 0.3079 0.102 Uiso 1 1 calc .
H19B H 0.5667 0.0959 0.3574 0.102 Uiso 1 1 calc .
H19C H 0.4703 0.1352 0.3890 0.102 Uiso 1 1 calc .
C20 C 0.4768(6) -0.0092(4) 0.3728(5) 0.059(2) Uani 1 1 d .
H20A H 0.4777 -0.0398 0.4140 0.089 Uiso 1 1 calc .
H20B H 0.5503 -0.0075 0.3536 0.089 Uiso 1 1 calc .
H20C H 0.4193 -0.0191 0.3287 0.089 Uiso 1 1 calc .

loop_
_atom_site_aniso_label
_atom_site_aniso_U_11
_atom_site_aniso_U_22
_atom_site_aniso_U_33
_atom_site_aniso_U_23
_atom_site_aniso_U_13
_atom_site_aniso_U_12
Ag1 0.0299(3) 0.0345(4) 0.0541(5) 0.000 -0.0075(3) 0.000
Ag2 0.0400(3) 0.0269(3) 0.0500(3) 0.0020(2) -0.0009(2) -0.0012(2)
Ag3 0.0323(3) 0.0437(4) 0.0381(4) 0.000 -0.0064(3) 0.000
Mo1 0.0327(3) 0.0289(3) 0.0428(3) 0.0017(3) -0.0046(2) -0.0046(2)
Mo2 0.0286(3) 0.0308(3) 0.0297(3) -0.0001(2) 0.0002(2) 0.0026(2)
O1 0.064(3) 0.058(4) 0.042(3) -0.011(3) 0.003(3) -0.005(3)
O2 0.064(3) 0.058(4) 0.062(4) -0.004(3) 0.018(3) 0.000(3)
O3 0.045(3) 0.086(5) 0.116(5) 0.016(4) -0.031(3) -0.010(3)
O4 0.054(3) 0.068(4) 0.036(3) -0.003(3) 0.012(2) 0.015(3)
O5 0.062(4) 0.114(6) 0.059(4) -0.006(4) 0.018(3) 0.047(4)
O6 0.050(3) 0.044(3) 0.096(4) -0.002(3) 0.013(3) -0.012(3)
N1 0.050(3) 0.048(4) 0.046(3) 0.008(3) 0.001(3) -0.004(3)
N2 0.033(3) 0.048(4) 0.064(4) -0.011(3) -0.001(3) 0.000(3)
C1 0.040(4) 0.030(4) 0.047(4) -0.003(3) -0.006(3) 0.003(3)
C2 0.039(4) 0.047(5) 0.048(4) -0.001(4) 0.011(3) -0.007(3)
C3 0.041(4) 0.051(5) 0.068(5) 0.008(4) -0.011(4) -0.008(3)
C4 0.046(4) 0.039(4) 0.050(4) 0.007(3) 0.004(3) -0.013(3)
C5 0.080(6) 0.036(5) 0.060(5) 0.000(4) 0.005(4) -0.023(4)
C6 0.066(5) 0.033(4) 0.053(5) -0.004(3) 0.007(4) -0.006(4)
C7 0.048(4) 0.037(4) 0.060(5) 0.013(4) 0.001(4) 0.005(3)
C8 0.055(4) 0.032(4) 0.050(4) 0.010(3) 0.003(4) -0.006(3)
C9 0.052(4) 0.071(6) 0.056(5) 0.006(4) -0.013(4) 0.002(4)
C10 0.069(5) 0.076(7) 0.052(5) 0.000(4) 0.010(4) -0.012(5)
C11 0.039(3) 0.030(4) 0.034(3) 0.003(3) -0.004(3) 0.004(3)
C12 0.050(4) 0.057(5) 0.036(4) 0.002(4) -0.001(3) 0.013(4)
C13 0.032(3) 0.041(4) 0.054(4) -0.003(3) 0.004(3) -0.003(3)
C14 0.043(4) 0.046(5) 0.049(4) 0.011(4) -0.018(3) 0.005(3)
C15 0.045(4) 0.095(7) 0.025(4) 0.012(4) -0.001(3) 0.003(4)
C16 0.052(4) 0.077(7) 0.041(4) -0.020(4) -0.008(3) 0.015(4)
C17 0.050(4) 0.042(4) 0.041(4) -0.012(3) -0.008(3) 0.004(3)
C18 0.038(4) 0.047(4) 0.037(4) -0.006(3) -0.009(3) -0.004(3)
C19 0.057(5) 0.067(6) 0.082(6) -0.014(5) 0.016(5) -0.017(4)
C20 0.049(4) 0.056(5) 0.070(5) -0.014(4) -0.005(4) 0.011(4)

loop_
_atom_type_symbol
_atom_type_description
_atom_type_scat_dispersion_real
_atom_type_scat_dispersion_imag
_atom_type_scat_source
C C 0.0033 0.0016 'International Tables Vol C Tables 4.2.6.8 and 6.1.1.4'
H H 0.0000 0.0000 'International Tables Vol C Tables 4.2.6.8 and 6.1.1.4'
O O 0.0106 0.0060 'International Tables Vol C Tables 4.2.6.8 and 6.1.1.4'
N N 0.0061 0.0033 'International Tables Vol C Tables 4.2.6.8 and 6.1.1.4'
Ag Ag -0.8971 1.1015 'International Tables Vol C Tables 4.2.6.8 and 6.1.1.4'
Mo Mo -1.6832 0.6857 'International Tables Vol C Tables 4.2.6.8 and 6.1.1.4'

loop_
_geom_angle_atom_site_label_1
_geom_angle_atom_site_label_2
_geom_angle_atom_site_label_3
_geom_angle
_geom_angle_site_symmetry_1
_geom_angle_site_symmetry_3
Ag2 Ag1 Ag2 94.89(3) . 2
Ag2 Ag1 Mo1 148.50(3) . 2
Ag2 Ag1 Mo1 59.975(16) 2 2
Ag2 Ag1 Mo1 59.976(16) . .
Ag2 Ag1 Mo1 148.50(3) 2 .
Mo1 Ag1 Mo1 149.81(4) 2 .
C2 Ag2 C1 86.4(3) . .
C2 Ag2 Mo2 142.32(19) . .
C1 Ag2 Mo2 122.52(17) . .
C2 Ag2 Ag1 77.17(17) . .
C1 Ag2 Ag1 63.99(15) . .
Mo2 Ag2 Ag1 134.90(2) . .
C2 Ag2 Mo1 43.35(19) . .
C1 Ag2 Mo1 43.11(17) . .
Mo2 Ag2 Mo1 157.55(3) . .
Ag1 Ag2 Mo1 60.912(18) . .
C2 Ag2 Ag3 114.95(18) . .
C1 Ag2 Ag3 139.68(16) . .
Mo2 Ag2 Ag3 59.996(17) . .
Ag1 Ag2 Ag3 86.80(2) . .
Mo1 Ag2 Ag3 142.38(2) . .
C12 Ag3 C12 148.5(4) . 2
C12 Ag3 C11 84.1(2) . .
C12 Ag3 C11 104.5(2) 2 .
C12 Ag3 C11 104.5(2) . 2
C12 Ag3 C11 84.1(2) 2 2
C11 Ag3 C11 148.3(3) . 2
C12 Ag3 Mo2 42.65(16) . .
C12 Ag3 Mo2 144.64(16) 2 .
C11 Ag3 Mo2 43.11(15) . .
C11 Ag3 Mo2 130.51(15) 2 .
C12 Ag3 Mo2 144.64(16) . 2
C12 Ag3 Mo2 42.65(16) 2 2
C11 Ag3 Mo2 130.51(15) . 2
C11 Ag3 Mo2 43.11(15) 2 2
Mo2 Ag3 Mo2 163.05(4) . 2
C12 Ag3 Ag2 59.45(18) . .
C12 Ag3 Ag2 97.44(17) 2 .
C11 Ag3 Ag2 61.95(15) . .
C11 Ag3 Ag2 148.33(15) 2 .
Mo2 Ag3 Ag2 58.100(16) . .
Mo2 Ag3 Ag2 137.23(3) 2 .
C12 Ag3 Ag2 97.45(17) . 2
C12 Ag3 Ag2 59.44(18) 2 2
C11 Ag3 Ag2 148.33(15) . 2
C11 Ag3 Ag2 61.95(15) 2 2
Mo2 Ag3 Ag2 137.23(3) . 2
Mo2 Ag3 Ag2 58.100(16) 2 2
Ag2 Ag3 Ag2 91.51(3) . 2
C3 Mo1 C2 86.1(3) . .
C3 Mo1 C1 84.6(3) . .
C2 Mo1 C1 116.9(3) . .
C3 Mo1 C5 89.9(3) . .
C2 Mo1 C5 134.7(3) . .
C1 Mo1 C5 107.5(3) . .
C3 Mo1 C6 119.8(3) . .
C2 Mo1 C6 144.7(3) . .
C1 Mo1 C6 90.9(3) . .
C5 Mo1 C6 35.2(3) . .
C3 Mo1 C4 92.5(3) . .
C2 Mo1 C4 100.0(3) . .
C1 Mo1 C4 142.6(3) . .
C5 Mo1 C4 35.0(3) . .
C6 Mo1 C4 58.5(3) . .
C3 Mo1 C7 147.3(3) . .
C2 Mo1 C7 110.7(3) . .
C1 Mo1 C7 110.0(3) . .
C5 Mo1 C7 58.1(3) . .
C6 Mo1 C7 35.0(3) . .
C4 Mo1 C7 57.8(3) . .
C3 Mo1 C8 124.2(3) . .
C2 Mo1 C8 88.8(3) . .
C1 Mo1 C8 144.0(3) . .
C5 Mo1 C8 57.1(3) . .
C6 Mo1 C8 57.3(3) . .
C4 Mo1 C8 34.3(2) . .
C7 Mo1 C8 34.1(2) . .
C3 Mo1 Ag2 84.8(2) . .
C2 Mo1 Ag2 57.3(2) . .
C1 Mo1 Ag2 59.75(19) . .
C5 Mo1 Ag2 166.6(2) . .
C6 Mo1 Ag2 141.1(2) . .
C4 Mo1 Ag2 157.3(2) . .
C7 Mo1 Ag2 127.91(18) . .
C8 Mo1 Ag2 135.41(17) . .
C3 Mo1 Ag1 142.4(2) . .
C2 Mo1 Ag1 83.18(19) . .
C1 Mo1 Ag1 68.75(19) . .
C5 Mo1 Ag1 122.6(2) . .
C6 Mo1 Ag1 87.8(2) . .
C4 Mo1 Ag1 124.90(18) . .
C7 Mo1 Ag1 69.53(18) . .
C8 Mo1 Ag1 91.62(17) . .
Ag2 Mo1 Ag1 59.11(2) . .
C13 Mo2 C12 88.8(3) . .
C13 Mo2 C11 91.8(3) . .
C12 Mo2 C11 119.2(3) . .
C13 Mo2 C15 90.5(3) . .
C12 Mo2 C15 102.0(3) . .
C11 Mo2 C15 138.8(3) . .
C13 Mo2 C16 121.3(3) . .
C12 Mo2 C16 84.8(3) . .
C11 Mo2 C16 140.6(3) . .
C15 Mo2 C16 35.5(3) . .
C13 Mo2 C14 92.4(3) . .
C12 Mo2 C14 138.0(3) . .
C11 Mo2 C14 102.7(3) . .
C15 Mo2 C14 36.0(3) . .
C16 Mo2 C14 59.1(3) . .
C13 Mo2 C17 148.3(3) . .
C12 Mo2 C17 104.8(3) . .
C11 Mo2 C17 105.3(3) . .
C15 Mo2 C17 59.0(3) . .
C16 Mo2 C17 35.4(3) . .
C14 Mo2 C17 58.3(3) . .
C13 Mo2 C18 123.6(3) . .
C12 Mo2 C18 138.6(3) . .
C11 Mo2 C18 87.5(2) . .
C15 Mo2 C18 57.7(2) . .
C16 Mo2 C18 57.4(3) . .
C14 Mo2 C18 34.1(2) . .
C17 Mo2 C18 34.2(2) . .
C13 Mo2 Ag2 134.5(2) . .
C12 Mo2 Ag2 67.2(2) . .
C11 Mo2 Ag2 70.20(18) . .
C15 Mo2 Ag2 130.7(2) . .
C16 Mo2 Ag2 95.4(3) . .
C14 Mo2 Ag2 131.53(19) . .
C17 Mo2 Ag2 76.93(19) . .
C18 Mo2 Ag2 97.74(18) . .
C13 Mo2 Ag3 72.8(2) . .
C12 Mo2 Ag3 61.1(2) . .
C11 Mo2 Ag3 61.31(17) . .
C15 Mo2 Ag3 155.68(19) . .
C16 Mo2 Ag3 143.9(2) . .
C14 Mo2 Ag3 156.9(2) . .
C17 Mo2 Ag3 138.83(19) . .
C18 Mo2 Ag3 146.51(17) . .
Ag2 Mo2 Ag3 61.90(2) . .
C8 N1 C9 117.5(6) . .
C8 N1 C10 117.4(6) . .
C9 N1 C10 116.6(7) . .
C18 N2 C20 118.0(6) . .
C18 N2 C19 118.6(7) . .
C20 N2 C19 114.7(7) . .
O1 C1 Mo1 169.9(6) . .
O1 C1 Ag2 112.2(5) . .
Mo1 C1 Ag2 77.1(2) . .
O2 C2 Mo1 168.5(6) . .
O2 C2 Ag2 111.7(6) . .
Mo1 C2 Ag2 79.3(2) . .
O3 C3 Mo1 175.7(7) . .
C5 C4 C8 108.1(7) . .
C5 C4 Mo1 70.3(4) . .
C8 C4 Mo1 77.9(4) . .
C5 C4 H4 126.0 . .
C8 C4 H4 126.0 . .
Mo1 C4 H4 117.7 . .
C6 C5 C4 109.2(7) . .
C6 C5 Mo1 73.3(4) . .
C4 C5 Mo1 74.7(4) . .
C6 C5 H5 125.4 . .
C4 C5 H5 125.4 . .
Mo1 C5 H5 118.4 . .
C5 C6 C7 107.9(7) . .
C5 C6 Mo1 71.5(5) . .
C7 C6 Mo1 75.3(4) . .
C5 C6 H6 126.1 . .
C7 C6 H6 126.1 . .
Mo1 C6 H6 119.1 . .
C6 C7 C8 108.0(7) . .
C6 C7 Mo1 69.7(4) . .
C8 C7 Mo1 76.5(4) . .
C6 C7 H7 126.0 . .
C8 C7 H7 126.0 . .
Mo1 C7 H7 119.6 . .
N1 C8 C4 126.5(7) . .
N1 C8 C7 126.8(7) . .
C4 C8 C7 106.5(6) . .
N1 C8 Mo1 130.3(5) . .
C4 C8 Mo1 67.8(4) . .
C7 C8 Mo1 69.4(4) . .
N1 C9 H9A 109.5 . .
N1 C9 H9B 109.5 . .
H9A C9 H9B 109.5 . .
N1 C9 H9C 109.5 . .
H9A C9 H9C 109.5 . .
H9B C9 H9C 109.5 . .
N1 C10 H10A 109.5 . .
N1 C10 H10B 109.5 . .
H10A C10 H10B 109.5 . .
N1 C10 H10C 109.5 . .
H10A C10 H10C 109.5 . .
H10B C10 H10C 109.5 . .
O4 C11 Mo2 171.5(5) . .
O4 C11 Ag3 112.8(4) . .
Mo2 C11 Ag3 75.6(2) . .
O5 C12 Mo2 169.4(6) . .
O5 C12 Ag3 113.5(5) . .
Mo2 C12 Ag3 76.2(2) . .
O6 C13 Mo2 172.6(7) . .
C18 C14 C15 108.0(7) . .
C18 C14 Mo2 78.1(4) . .
C15 C14 Mo2 70.1(4) . .
C18 C14 H14 126.0 . .
C15 C14 H14 126.0 . .
Mo2 C14 H14 117.7 . .
C16 C15 C14 107.6(7) . .
C16 C15 Mo2 72.5(4) . .
C14 C15 Mo2 73.9(4) . .
C16 C15 H15 126.2 . .
C14 C15 H15 126.2 . .
Mo2 C15 H15 119.3 . .
C15 C16 C17 109.1(7) . .
C15 C16 Mo2 72.0(4) . .
C17 C16 Mo2 75.3(4) . .
C15 C16 H16 125.5 . .
C17 C16 H16 125.5 . .
Mo2 C16 H16 119.1 . .
C16 C17 C18 107.3(7) . .
C16 C17 Mo2 69.3(4) . .
C18 C17 Mo2 76.7(4) . .
C16 C17 H17 126.4 . .
C18 C17 H17 126.4 . .
Mo2 C17 H17 119.5 . .
N2 C18 C14 127.5(7) . .
N2 C18 C17 124.7(7) . .
C14 C18 C17 107.7(6) . .
N2 C18 Mo2 130.5(5) . .
C14 C18 Mo2 67.8(4) . .
C17 C18 Mo2 69.1(4) . .
N2 C19 H19A 109.5 . .
N2 C19 H19B 109.5 . .
H19A C19 H19B 109.5 . .
N2 C19 H19C 109.5 . .
H19A C19 H19C 109.5 . .
H19B C19 H19C 109.5 . .
N2 C20 H20A 109.5 . .
N2 C20 H20B 109.5 . .
H20A C20 H20B 109.5 . .
N2 C20 H20C 109.5 . .
H20A C20 H20C 109.5 . .
H20B C20 H20C 109.5 . .

loop_
_geom_bond_atom_site_label_1
_geom_bond_atom_site_label_2
_geom_bond_distance
_geom_bond_site_symmetry_2
Ag1 Ag2 2.8287(7) .
Ag1 Ag2 2.8287(7) 2
Ag1 Mo1 2.8804(6) 2
Ag1 Mo1 2.8805(6) .
Ag2 C2 2.445(7) .
Ag2 C1 2.529(7) .
Ag2 Mo2 2.7994(8) .
Ag2 Mo1 2.8539(8) .
Ag2 Ag3 2.9088(7) .
Ag3 C12 2.575(7) .
Ag3 C12 2.575(7) 2
Ag3 C11 2.587(6) .
Ag3 C11 2.587(6) 2
Ag3 Mo2 2.8555(5) .
Ag3 Mo2 2.8555(5) 2
Ag3 Ag2 2.9088(7) 2
Mo1 C3 1.958(7) .
Mo1 C2 1.994(8) .
Mo1 C1 2.001(8) .
Mo1 C5 2.281(8) .
Mo1 C6 2.304(8) .
Mo1 C4 2.337(7) .
Mo1 C7 2.376(7) .
Mo1 C8 2.468(7) .
Mo2 C13 1.963(7) .
Mo2 C12 1.992(7) .
Mo2 C11 2.015(7) .
Mo2 C15 2.282(7) .
Mo2 C16 2.289(7) .
Mo2 C14 2.332(6) .
Mo2 C17 2.367(7) .
Mo2 C18 2.465(6) .
O1 C1 1.159(8) .
O2 C2 1.160(8) .
O3 C3 1.143(8) .
O4 C11 1.143(7) .
O5 C12 1.143(8) .
O6 C13 1.155(8) .
N1 C8 1.355(9) .
N1 C9 1.452(10) .
N1 C10 1.455(11) .
N2 C18 1.360(9) .
N2 C20 1.432(10) .
N2 C19 1.456(11) .
C4 C5 1.391(11) .
C4 C8 1.422(10) .
C4 H4 0.9500 .
C5 C6 1.388(11) .
C5 H5 0.9500 .
C6 C7 1.410(10) .
C6 H6 0.9500 .
C7 C8 1.423(10) .
C7 H7 0.9500 .
C9 H9A 0.9800 .
C9 H9B 0.9800 .
C9 H9C 0.9800 .
C10 H10A 0.9800 .
C10 H10B 0.9800 .
C10 H10C 0.9800 .
C14 C18 1.412(10) .
C14 C15 1.428(11) .
C14 H14 0.9500 .
C15 C16 1.395(12) .
C15 H15 0.9500 .
C16 C17 1.418(11) .
C16 H16 0.9500 .
C17 C18 1.424(10) .
C17 H17 0.9500 .
C19 H19A 0.9800 .
C19 H19B 0.9800 .
C19 H19C 0.9800 .
C20 H20A 0.9800 .
C20 H20B 0.9800 .
C20 H20C 0.9800 .
